data_4504718
loop_
_publ_author_name
'Burke, Nichola J.'
'Burrows, Andrew D.'
'Mahon, Mary F.'
'Warren, John E.'

_publ_section_title
;
 Incorporation of Dyes into Hydrogen-Bond Networks:&#x2009; The Structures
 and Properties of Guanidinium Sulfonate Derivatives Containing Ethyl
 Orange and 4-Aminoazobenzene-4&#x2018;-sulfonate
;
_journal_issue 2
_journal_name_full 'Crystal Growth &amp; Design'
_journal_page_first 546
_journal_paper_doi 10.1021/cg050499e
_journal_volume 6
_journal_year 2006
_chemical_formula_sum 'C19 H30 N6 O4 S'
_chemical_formula_weight 438.55
_chemical_name_systematic
;
 ?
;
_space_group_IT_number 2
_symmetry_cell_setting triclinic
_symmetry_space_group_name_Hall '-P 1'
_symmetry_space_group_name_H-M 'P -1'
_atom_sites_solution_hydrogens geom
_atom_sites_solution_primary direct
_atom_sites_solution_secondary difmap
_audit_creation_method SHELXL-97
_cell_angle_alpha 87.132(1)
_cell_angle_beta 82.817(1)
_cell_angle_gamma 88.024(1)
_cell_formula_units_Z 4
_cell_length_a 7.7870(2)
_cell_length_b 14.3030(3)
_cell_length_c 19.9880(5)
_cell_measurement_reflns_used 29635
_cell_measurement_temperature 150(2)
_cell_measurement_theta_max 27.485
_cell_measurement_theta_min 2.910
_cell_volume 2205.08(9)
_computing_cell_refinement 'HKL Scalepack (Otwinowski & Minor 1997)'
_computing_data_reduction 'Denzo & Scalepack (Otwinowski & Minor, 1997)'
_computing_molecular_graphics 'ORTEX (P.McArdle, 1995)'
_computing_publication_material 'SHELXL-97/2 (Sheldrick,1997)'
_computing_structure_refinement 'SHELXL-97 (Sheldrick, 1997)'
_computing_structure_solution 'SHELXS-97 (Sheldrick, 1990)'
_diffrn_ambient_temperature 150(2)
_diffrn_measured_fraction_theta_full 0.983
_diffrn_measured_fraction_theta_max 0.983
_diffrn_measurement_device_type KappaCCD
_diffrn_measurement_method KappaCCD
_diffrn_radiation_monochromator graphite
_diffrn_radiation_source 'fine-focus sealed tube'
_diffrn_radiation_type MoK\a
_diffrn_radiation_wavelength 0.71073
_diffrn_reflns_av_R_equivalents 0.1154
_diffrn_reflns_av_sigmaI/netI 0.1149
_diffrn_reflns_limit_h_max 9
_diffrn_reflns_limit_h_min -10
_diffrn_reflns_limit_k_max 18
_diffrn_reflns_limit_k_min -18
_diffrn_reflns_limit_l_max 25
_diffrn_reflns_limit_l_min -25
_diffrn_reflns_number 29592
_diffrn_reflns_theta_full 27.52
_diffrn_reflns_theta_max 27.52
_diffrn_reflns_theta_min 3.52
_exptl_absorpt_coefficient_mu 0.184
_exptl_absorpt_correction_type none
_exptl_absorpt_process_details
;
 ?
;
_exptl_crystal_colour Colourless
_exptl_crystal_density_diffrn 1.321
_exptl_crystal_density_method 'not measured'
_exptl_crystal_description Plate
_exptl_crystal_F_000 936
_exptl_crystal_size_max 0.13
_exptl_crystal_size_mid 0.10
_exptl_crystal_size_min 0.05
_refine_diff_density_max 0.326
_refine_diff_density_min -0.363
_refine_diff_density_rms 0.057
_refine_ls_extinction_coef 0.0048(9)
_refine_ls_extinction_expression Fc^*^=kFc[1+0.001xFc^2^\l^3^/sin(2\q)]^-1/4^
_refine_ls_extinction_method SHELXL
_refine_ls_goodness_of_fit_ref 1.003
_refine_ls_hydrogen_treatment constr
_refine_ls_matrix_type full
_refine_ls_number_parameters 592
_refine_ls_number_reflns 9949
_refine_ls_number_restraints 124
_refine_ls_restrained_S_all 0.997
_refine_ls_R_factor_all 0.1425
_refine_ls_R_factor_gt 0.0604
_refine_ls_shift/su_max 0.001
_refine_ls_shift/su_mean 0.000
_refine_ls_structure_factor_coef Fsqd
_refine_ls_weighting_details 'calc w=1/[\s^2^(Fo^2^)+(0.0467P)^2^+0.5268P] where P=(Fo^2^+2Fc^2^)/3'
_refine_ls_weighting_scheme calc
_refine_ls_wR_factor_gt 0.1178
_refine_ls_wR_factor_ref 0.1487
_reflns_number_gt 5187
_reflns_number_total 9949
_reflns_threshold_expression >2sigma(I)
_cod_data_source_file cg050499esi20050926_121833.cif
_cod_data_source_block c:\compound_2\k04njb2
_cod_depositor_comments
;
The following automatic conversions were performed:

'_exptl_absorpt_correction_type' value 'None' changed to 'none'
according to /home/saulius/struct/CIF-dictionaries/cif_core.dic
dictionary named 'cif_core.dic' version 2.4.1 from 2010-06-29.

Automatic conversion script
Id: cif_fix_values 1715 2011-07-08 13:25:40Z adriana 
;
_cod_original_sg_symbol_H-M P-1
_cod_database_code 4504718

loop_
_symmetry_equiv_pos_as_xyz
'x, y, z'
'-x, -y, -z'

loop_
_atom_site_label
_atom_site_type_symbol
_atom_site_fract_x
_atom_site_fract_y
_atom_site_fract_z
_atom_site_U_iso_or_equiv
_atom_site_adp_type
_atom_site_occupancy
_atom_site_symmetry_multiplicity
_atom_site_calc_flag
_atom_site_refinement_flags
_atom_site_disorder_assembly
_atom_site_disorder_group
S1 S 0.53296(10) 0.57523(5) 0.66141(4) 0.03224(19) Uani 1 1 d . . .
S2 S 1.13974(10) 0.07233(5) 0.65637(4) 0.03185(19) Uani 1 1 d . . .
O1 O 0.5398(3) 0.60653(15) 0.59039(10) 0.0395(5) Uani 1 1 d . . .
O2 O 0.3754(3) 0.52808(14) 0.68736(11) 0.0406(5) Uani 1 1 d . . .
O3 O 0.6905(3) 0.52040(14) 0.67304(11) 0.0384(5) Uani 1 1 d . . .
O4 O 1.1558(3) 0.10761(15) 0.58602(10) 0.0383(5) Uani 1 1 d . . .
O5 O 0.9823(3) 0.01920(14) 0.67404(10) 0.0355(5) Uani 1 1 d . . .
O6 O 1.2937(3) 0.02078(14) 0.67350(11) 0.0387(5) Uani 1 1 d . . .
O7 O 0.3206(3) 0.65217(15) 0.38879(11) 0.0434(6) Uani 1 1 d . . .
H7C H 0.3131 0.6007 0.3710 0.052 Uiso 1 1 calc R . .
O8 O 0.9431(3) 0.15528(15) 0.38860(10) 0.0408(5) Uani 1 1 d . . .
H8C H 0.9790 0.1029 0.3746 0.049 Uiso 1 1 calc R . .
N1 N 0.2151(3) 0.61080(17) 0.53178(12) 0.0365(6) Uani 1 1 d . . .
H1B H 0.2205 0.6357 0.4904 0.044 Uiso 1 1 calc R . .
H1A H 0.3106 0.5999 0.5505 0.044 Uiso 1 1 calc R . .
N2 N 0.0553(3) 0.55216(17) 0.62841(12) 0.0375(6) Uani 1 1 d . . .
H2A H 0.1506 0.5414 0.6473 0.045 Uiso 1 1 calc R . .
H2B H -0.0458 0.5382 0.6509 0.045 Uiso 1 1 calc R . .
N3 N -0.08218(19) 0.60559(10) 0.53820(7) 0.0361(6) Uani 1 1 d . . .
H3A H -0.1788 0.5844 0.5605 0.043 Uiso 1 1 calc R . .
N6 N 0.53106(19) 1.32100(10) 0.93062(7) 0.0338(6) Uani 1 1 d R . .
N7 N 0.82102(19) 0.10909(10) 0.52740(7) 0.0342(6) Uani 1 1 d R . .
H7B H 0.8293 0.1305 0.4851 0.041 Uiso 1 1 calc R . .
H7A H 0.9149 0.0999 0.5475 0.041 Uiso 1 1 calc R . .
N4 N 0.5078(8) 0.9151(4) 0.8244(4) 0.0375(12) Uani 0.60 1 d P A 1
N5 N 0.5917(9) 0.9824(4) 0.7976(4) 0.0378(16) Uani 0.60 1 d P A 1
N8 N 0.6540(3) 0.05921(17) 0.62500(12) 0.0365(6) Uani 1 1 d . . .
H8A H 0.7477 0.0506 0.6453 0.044 Uiso 1 1 calc R . .
H8B H 0.5518 0.0470 0.6471 0.044 Uiso 1 1 calc R . .
N9 N 0.5239(3) 0.10417(16) 0.53125(12) 0.0319(6) Uani 1 1 d . . .
H9C H 0.4249 0.0889 0.5548 0.038 Uiso 1 1 calc R . .
N10 N 1.0849(4) 0.4113(2) 0.82183(13) 0.0429(7) Uani 1 1 d . . .
N11 N 1.0097(3) 0.48023(19) 0.79705(13) 0.0395(6) Uani 1 1 d . . .
N12 N 1.0053(3) 0.81848(17) 0.93044(12) 0.0349(6) Uani 1 1 d . . .
C1 C 0.0639(4) 0.5898(2) 0.56558(15) 0.0316(7) Uani 1 1 d . . .
C2 C -0.0915(5) 0.6557(2) 0.47392(16) 0.0459(8) Uani 1 1 d . . .
H2D H -0.0289 0.6196 0.4377 0.069 Uiso 1 1 calc R . .
H2E H -0.0388 0.7169 0.4744 0.069 Uiso 1 1 calc R . .
H2C H -0.2129 0.6646 0.4662 0.069 Uiso 1 1 calc R . .
C3 C 0.5359(10) 0.6758(4) 0.7060(3) 0.036(5) Uiso 0.60 1 d PGU A 1
C4 C 0.6510(10) 0.7471(6) 0.6862(3) 0.032(2) Uiso 0.60 1 d PGU A 1
H4 H 0.7334 0.7412 0.6473 0.039 Uiso 0.60 1 calc PR A 1
C5 C 0.6454(12) 0.8269(5) 0.7234(4) 0.034(2) Uani 0.60 1 d PGU A 1
H5 H 0.7241 0.8756 0.7099 0.041 Uiso 0.60 1 calc PR A 1
C6 C 0.5248(14) 0.8355(5) 0.7804(4) 0.031(2) Uani 0.60 1 d PGU A 1
C7 C 0.4098(11) 0.7642(5) 0.8002(3) 0.035(2) Uani 0.60 1 d PGU A 1
H7 H 0.3273 0.7701 0.8391 0.042 Uiso 0.60 1 calc PR A 1
C8 C 0.4153(8) 0.6844(4) 0.7630(3) 0.0310(17) Uiso 0.60 1 d PGU A 1
H8 H 0.3367 0.6356 0.7765 0.037 Uiso 0.60 1 calc PR A 1
C9 C 0.5800(6) 1.0627(2) 0.8388(2) 0.0312(15) Uani 0.60 1 d PGU A 1
C10 C 0.6629(7) 1.1402(2) 0.8066(2) 0.0353(17) Uani 0.60 1 d PGU A 1
H10 H 0.7280 1.1349 0.7634 0.042 Uiso 0.60 1 calc PR A 1
C11 C 0.6506(5) 1.2254(2) 0.83763(16) 0.0302(16) Uani 0.60 1 d PGU A 1
H11 H 0.7073 1.2783 0.8156 0.036 Uiso 0.60 1 calc PR A 1
C12 C 0.5554(4) 1.23310(18) 0.90083(15) 0.029(2) Uani 0.60 1 d PGU A 1
C13 C 0.4725(8) 1.1556(2) 0.9330(2) 0.0337(17) Uani 0.60 1 d PGU A 1
H13 H 0.4074 1.1609 0.9762 0.040 Uiso 0.60 1 calc PR A 1
C14 C 0.4848(7) 1.0704(2) 0.9020(3) 0.0299(15) Uani 0.60 1 d PGU A 1
H14 H 0.4281 1.0175 0.9239 0.036 Uiso 0.60 1 calc PR A 1
C15 C 0.6311(4) 1.39816(18) 0.89725(15) 0.0381(7) Uani 1 1 d G A .
H15A H 0.7472 1.3736 0.8793 0.046 Uiso 1 1 calc R . .
H15B H 0.6470 1.4441 0.9312 0.046 Uiso 1 1 calc R . .
C16 C 0.5490(5) 1.4485(2) 0.83990(17) 0.0480(8) Uani 1 1 d . . .
H16A H 0.4323 1.4714 0.8568 0.072 Uiso 1 1 calc R A .
H16B H 0.5421 1.4050 0.8040 0.072 Uiso 1 1 calc R . .
H16C H 0.6198 1.5015 0.8219 0.072 Uiso 1 1 calc R . .
C17 C 0.3936(4) 1.3464(2) 0.98435(15) 0.0380(7) Uani 1 1 d . A .
H17A H 0.2957 1.3041 0.9842 0.046 Uiso 1 1 calc R . .
H17B H 0.3510 1.4110 0.9746 0.046 Uiso 1 1 calc R . .
C18 C 0.4523(5) 1.3406(3) 1.05377(16) 0.0504(9) Uani 1 1 d . . .
H18A H 0.5544 1.3789 1.0535 0.076 Uiso 1 1 calc R A .
H18B H 0.4818 1.2753 1.0660 0.076 Uiso 1 1 calc R . .
H18C H 0.3589 1.3638 1.0868 0.076 Uiso 1 1 calc R . .
C19 C 0.6671(4) 0.09065(19) 0.56087(14) 0.0299(6) Uani 1 1 d . . .
C20 C 0.5197(4) 0.1422(2) 0.46311(15) 0.0390(7) Uani 1 1 d . . .
H20A H 0.5656 0.2055 0.4590 0.059 Uiso 1 1 calc R . .
H20B H 0.4000 0.1448 0.4526 0.059 Uiso 1 1 calc R . .
H20C H 0.5907 0.1021 0.4315 0.059 Uiso 1 1 calc R . .
C21 C 1.1164(4) 0.17269(19) 0.70559(14) 0.0287(6) Uani 1 1 d . . .
C22 C 1.2174(4) 0.1805(2) 0.75721(15) 0.0364(7) Uani 1 1 d . . .
H22 H 1.2967 0.1313 0.7671 0.044 Uiso 1 1 calc R . .
C23 C 1.2025(4) 0.2602(2) 0.79440(16) 0.0415(8) Uani 1 1 d . . .
H23 H 1.2701 0.2652 0.8304 0.050 Uiso 1 1 calc R . .
C24 C 1.0894(4) 0.3322(2) 0.77921(15) 0.0366(7) Uani 1 1 d . . .
C25 C 0.9848(4) 0.3239(2) 0.72749(15) 0.0380(7) Uani 1 1 d . . .
H25 H 0.9056 0.3732 0.7177 0.046 Uiso 1 1 calc R . .
C26 C 0.9975(4) 0.2438(2) 0.69086(15) 0.0352(7) Uani 1 1 d . . .
H26 H 0.9263 0.2372 0.6562 0.042 Uiso 1 1 calc R . .
C27 C 1.0041(4) 0.5621(2) 0.83756(16) 0.0376(7) Uani 1 1 d . . .
C28 C 1.0669(4) 0.5660(2) 0.89983(16) 0.0405(8) Uani 1 1 d . . .
H28 H 1.1112 0.5106 0.9206 0.049 Uiso 1 1 calc R . .
C29 C 1.0651(4) 0.6505(2) 0.93155(16) 0.0386(7) Uani 1 1 d . . .
H29 H 1.1073 0.6522 0.9740 0.046 Uiso 1 1 calc R . .
C30 C 1.0015(4) 0.7338(2) 0.90151(15) 0.0342(7) Uani 1 1 d . . .
C31 C 0.9315(4) 0.7258(2) 0.84006(14) 0.0360(7) Uani 1 1 d . . .
H31 H 0.8816 0.7797 0.8195 0.043 Uiso 1 1 calc R . .
C32 C 0.9343(4) 0.6417(2) 0.80964(15) 0.0394(7) Uani 1 1 d . . .
H32 H 0.8868 0.6387 0.7683 0.047 Uiso 1 1 calc R . .
C33 C 1.1133(4) 0.8330(2) 0.98349(15) 0.0388(7) Uani 1 1 d . . .
H33A H 1.1625 0.8961 0.9762 0.047 Uiso 1 1 calc R . .
H33B H 1.2109 0.7866 0.9798 0.047 Uiso 1 1 calc R . .
C34 C 1.0175(5) 0.8243(3) 1.05364(16) 0.0525(10) Uani 1 1 d . . .
H34A H 0.9827 0.7594 1.0637 0.079 Uiso 1 1 calc R . .
H34B H 0.9144 0.8659 1.0566 0.079 Uiso 1 1 calc R . .
H34C H 1.0932 0.8420 1.0863 0.079 Uiso 1 1 calc R . .
C35 C 0.9224(4) 0.9026(2) 0.90292(15) 0.0383(7) Uani 1 1 d . . .
H35A H 0.8916 0.9464 0.9396 0.046 Uiso 1 1 calc R . .
H35B H 0.8136 0.8849 0.8866 0.046 Uiso 1 1 calc R . .
C36 C 1.0346(5) 0.9530(2) 0.84526(17) 0.0465(8) Uani 1 1 d . . .
H36A H 1.0633 0.9107 0.8081 0.070 Uiso 1 1 calc R . .
H36B H 1.1414 0.9723 0.8612 0.070 Uiso 1 1 calc R . .
H36C H 0.9711 1.0084 0.8294 0.070 Uiso 1 1 calc R . .
C37 C 0.4787(6) 0.6923(3) 0.3638(3) 0.0773(14) Uani 1 1 d . . .
H37A H 0.5182 0.7293 0.3987 0.116 Uiso 1 1 calc R . .
H37B H 0.4636 0.7331 0.3240 0.116 Uiso 1 1 calc R . .
H37C H 0.5650 0.6427 0.3513 0.116 Uiso 1 1 calc R . .
C38 C 0.8567(5) 0.2047(2) 0.33861(16) 0.0431(8) Uani 1 1 d . . .
H38A H 0.7943 0.2595 0.3582 0.065 Uiso 1 1 calc R . .
H38B H 0.7744 0.1636 0.3223 0.065 Uiso 1 1 calc R . .
H38C H 0.9418 0.2252 0.3009 0.065 Uiso 1 1 calc R . .
N4A N 0.5828(14) 0.9426(7) 0.7841(5) 0.0278(19) Uani 0.40 1 d P A 2
N5A N 0.5153(10) 0.9556(5) 0.8458(4) 0.0254(16) Uani 0.40 1 d P A 2
C3A C 0.5401(14) 0.6799(6) 0.7071(5) 0.023(6) Uiso 0.40 1 d PGU A 2
C4A C 0.6615(15) 0.7430(8) 0.6769(5) 0.037(4) Uiso 0.40 1 d PGU A 2
H4A H 0.7358 0.7270 0.6375 0.044 Uiso 0.40 1 calc PR A 2
C5A C 0.6741(18) 0.8295(8) 0.7044(6) 0.034(3) Uani 0.40 1 d PGU A 2
H5A H 0.7571 0.8726 0.6838 0.041 Uiso 0.40 1 calc PR A 2
C6A C 0.565(2) 0.8529(6) 0.7621(6) 0.030(3) Uani 0.40 1 d PGU A 2
C7A C 0.4440(16) 0.7898(7) 0.7922(5) 0.030(3) Uani 0.40 1 d PGU A 2
H7A1 H 0.3697 0.8058 0.8316 0.035 Uiso 0.40 1 calc PR A 2
C8A C 0.4314(11) 0.7033(6) 0.7647(4) 0.032(3) Uiso 0.40 1 d PGU A 2
H8A1 H 0.3484 0.6602 0.7853 0.039 Uiso 0.40 1 calc PR A 2
C9A C 0.5318(9) 1.0478(4) 0.8676(3) 0.023(2) Uani 0.40 1 d PGU A 2
C10A C 0.6197(11) 1.1174(6) 0.8274(3) 0.028(2) Uani 0.40 1 d PGU A 2
H10A H 0.6798 1.1031 0.7846 0.034 Uiso 0.40 1 calc PR A 2
C11A C 0.6198(10) 1.2078(5) 0.8499(4) 0.038(3) Uani 0.40 1 d PGU A 2
H11A H 0.6799 1.2553 0.8224 0.046 Uiso 0.40 1 calc PR A 2
C12A C 0.5320(11) 1.2287(4) 0.9125(4) 0.032(3) Uani 0.40 1 d PGU A 2
C13A C 0.4440(13) 1.1591(5) 0.9526(4) 0.030(2) Uani 0.40 1 d PGU A 2
H13A H 0.3840 1.1734 0.9954 0.037 Uiso 0.40 1 calc PR A 2
C14A C 0.4439(11) 1.0687(5) 0.9302(4) 0.031(2) Uani 0.40 1 d PGU A 2
H14A H 0.3838 1.0212 0.9576 0.037 Uiso 0.40 1 calc PR A 2

loop_
_atom_site_aniso_label
_atom_site_aniso_U_11
_atom_site_aniso_U_22
_atom_site_aniso_U_33
_atom_site_aniso_U_23
_atom_site_aniso_U_13
_atom_site_aniso_U_12
S1 0.0260(4) 0.0346(4) 0.0363(4) -0.0021(3) -0.0045(3) -0.0009(3)
S2 0.0249(4) 0.0361(4) 0.0341(4) 0.0004(3) -0.0028(3) -0.0002(3)
O1 0.0362(13) 0.0529(13) 0.0298(11) -0.0044(10) -0.0049(9) -0.0008(10)
O2 0.0258(12) 0.0423(12) 0.0532(14) 0.0039(10) -0.0041(10) -0.0069(9)
O3 0.0294(12) 0.0376(12) 0.0486(13) -0.0047(10) -0.0072(10) 0.0032(9)
O4 0.0349(12) 0.0499(13) 0.0293(11) -0.0009(9) -0.0018(9) 0.0004(10)
O5 0.0245(11) 0.0387(12) 0.0431(12) -0.0006(9) -0.0025(9) -0.0048(9)
O6 0.0266(11) 0.0397(12) 0.0493(13) 0.0003(10) -0.0053(10) 0.0061(9)
O7 0.0457(15) 0.0433(13) 0.0405(13) -0.0082(10) -0.0005(11) 0.0015(11)
O8 0.0454(14) 0.0417(13) 0.0345(12) 0.0005(9) -0.0039(10) 0.0013(10)
N1 0.0306(15) 0.0473(16) 0.0315(14) 0.0007(11) -0.0033(11) -0.0033(12)
N2 0.0310(15) 0.0464(15) 0.0347(14) 0.0043(12) -0.0029(11) -0.0057(12)
N3 0.0297(14) 0.0433(15) 0.0356(14) -0.0027(12) -0.0056(11) -0.0013(11)
N6 0.0313(14) 0.0390(14) 0.0293(13) -0.0009(11) 0.0033(11) -0.0028(11)
N7 0.0285(14) 0.0474(15) 0.0264(13) 0.0009(11) -0.0029(11) -0.0022(11)
N4 0.035(3) 0.043(4) 0.036(3) -0.001(3) -0.011(3) -0.003(3)
N5 0.032(3) 0.042(4) 0.039(4) -0.002(3) -0.005(3) 0.001(3)
N8 0.0266(14) 0.0516(16) 0.0311(14) 0.0034(12) -0.0040(11) -0.0042(12)
N9 0.0254(13) 0.0397(14) 0.0301(13) 0.0011(11) -0.0020(10) -0.0032(11)
N10 0.0344(16) 0.0546(17) 0.0390(15) 0.0091(13) -0.0060(12) -0.0047(13)
N11 0.0270(14) 0.0521(17) 0.0384(15) 0.0072(13) -0.0034(11) -0.0036(12)
N12 0.0358(15) 0.0390(14) 0.0308(14) -0.0034(11) -0.0092(11) 0.0059(11)
C1 0.0315(17) 0.0300(15) 0.0332(16) -0.0056(13) -0.0019(13) -0.0027(13)
C2 0.042(2) 0.055(2) 0.0408(19) 0.0063(16) -0.0107(16) 0.0005(16)
C5 0.033(5) 0.034(4) 0.036(5) 0.000(3) -0.007(4) -0.003(3)
C6 0.026(6) 0.030(4) 0.039(5) 0.001(4) -0.010(4) -0.002(3)
C7 0.026(4) 0.044(5) 0.037(4) 0.000(3) -0.008(3) 0.000(3)
C9 0.028(4) 0.043(4) 0.024(4) -0.006(3) -0.004(3) 0.003(3)
C10 0.028(4) 0.049(4) 0.028(4) -0.006(3) 0.000(3) 0.004(3)
C11 0.024(3) 0.036(3) 0.029(3) -0.008(3) 0.002(2) 0.006(3)
C12 0.033(4) 0.029(4) 0.025(4) 0.006(3) -0.009(3) -0.011(3)
C13 0.022(3) 0.041(4) 0.037(4) -0.002(3) 0.004(3) -0.007(3)
C14 0.016(4) 0.034(3) 0.037(5) 0.003(3) 0.005(3) -0.001(2)
C15 0.0327(18) 0.0422(18) 0.0381(17) -0.0005(14) 0.0010(14) -0.0039(14)
C16 0.047(2) 0.049(2) 0.046(2) 0.0104(16) -0.0026(16) -0.0038(16)
C17 0.0310(17) 0.0417(18) 0.0401(18) -0.0007(14) -0.0005(14) -0.0001(14)
C18 0.037(2) 0.079(3) 0.0348(18) -0.0070(17) 0.0006(15) -0.0011(18)
C19 0.0320(17) 0.0277(15) 0.0302(16) -0.0033(12) -0.0033(13) -0.0019(12)
C20 0.0345(18) 0.0448(18) 0.0376(18) 0.0033(14) -0.0062(14) -0.0004(14)
C21 0.0260(15) 0.0324(15) 0.0273(15) 0.0028(12) -0.0034(12) -0.0023(12)
C22 0.0307(17) 0.0454(18) 0.0331(16) 0.0033(14) -0.0065(13) 0.0001(14)
C23 0.0366(19) 0.057(2) 0.0325(17) -0.0037(15) -0.0090(14) -0.0009(16)
C24 0.0378(19) 0.0414(18) 0.0305(16) -0.0041(14) 0.0003(14) -0.0109(14)
C25 0.0388(19) 0.0365(17) 0.0372(17) 0.0030(13) -0.0021(14) 0.0045(14)
C26 0.0360(18) 0.0382(17) 0.0325(16) 0.0006(13) -0.0091(13) -0.0014(14)
C27 0.0284(17) 0.0458(19) 0.0377(18) -0.0074(14) 0.0020(14) -0.0035(14)
C28 0.0328(18) 0.0385(18) 0.048(2) 0.0050(15) -0.0003(15) 0.0037(14)
C29 0.0344(18) 0.0450(19) 0.0360(17) 0.0011(14) -0.0052(14) 0.0034(14)
C30 0.0248(16) 0.0454(18) 0.0307(16) -0.0009(13) 0.0017(13) 0.0003(13)
C31 0.0336(18) 0.0431(18) 0.0306(16) 0.0024(13) -0.0027(13) -0.0027(14)
C32 0.0377(19) 0.0490(19) 0.0308(16) -0.0024(14) -0.0006(14) -0.0043(15)
C33 0.0277(17) 0.0518(19) 0.0384(17) -0.0073(15) -0.0087(14) 0.0018(14)
C34 0.042(2) 0.084(3) 0.0337(18) -0.0121(18) -0.0139(16) 0.0116(19)
C35 0.0364(18) 0.0401(17) 0.0386(18) -0.0038(14) -0.0055(14) 0.0036(14)
C36 0.050(2) 0.047(2) 0.0426(19) 0.0029(15) -0.0066(16) 0.0023(16)
C37 0.051(3) 0.055(3) 0.123(4) -0.031(3) 0.013(3) -0.007(2)
C38 0.053(2) 0.0412(18) 0.0344(17) 0.0046(14) -0.0050(15) -0.0018(16)
N4A 0.028(4) 0.027(5) 0.029(5) -0.002(4) -0.003(4) -0.001(4)
N5A 0.026(4) 0.023(4) 0.029(4) -0.005(3) -0.009(3) -0.002(3)
C5A 0.030(6) 0.036(6) 0.034(7) 0.005(4) -0.001(5) 0.006(4)
C6A 0.022(8) 0.030(5) 0.037(8) 0.007(5) -0.007(5) -0.003(4)
C7A 0.027(7) 0.031(6) 0.032(6) -0.019(5) -0.005(4) 0.004(5)
C9A 0.012(5) 0.036(5) 0.019(5) 0.000(4) 0.008(4) 0.004(3)
C10A 0.036(6) 0.031(5) 0.016(4) 0.003(4) -0.002(4) 0.000(4)
C11A 0.037(6) 0.048(6) 0.031(5) 0.022(5) -0.013(4) -0.021(5)
C12A 0.010(4) 0.058(9) 0.025(4) -0.013(5) 0.002(4) 0.014(5)
C13A 0.031(6) 0.037(5) 0.023(5) 0.000(3) -0.001(4) 0.001(4)
C14A 0.019(5) 0.048(5) 0.021(5) 0.005(4) 0.011(4) -0.004(4)

loop_
_atom_type_symbol
_atom_type_description
_atom_type_scat_dispersion_real
_atom_type_scat_dispersion_imag
_atom_type_scat_source
C C 0.0033 0.0016 'International Tables Vol C Tables 4.2.6.8 and 6.1.1.4'
H H 0.0000 0.0000 'International Tables Vol C Tables 4.2.6.8 and 6.1.1.4'
N N 0.0061 0.0033 'International Tables Vol C Tables 4.2.6.8 and 6.1.1.4'
S S 0.1246 0.1234 'International Tables Vol C Tables 4.2.6.8 and 6.1.1.4'
O O 0.0106 0.0060 'International Tables Vol C Tables 4.2.6.8 and 6.1.1.4'

loop_
_geom_angle_atom_site_label_1
_geom_angle_atom_site_label_2
_geom_angle_atom_site_label_3
_geom_angle
O2 S1 O1 113.48(13)
O2 S1 O3 113.14(13)
O1 S1 O3 110.54(13)
O2 S1 C3 106.8(2)
O1 S1 C3 106.0(3)
O3 S1 C3 106.3(3)
O2 S1 C3A 107.9(3)
O1 S1 C3A 105.6(4)
O3 S1 C3A 105.6(4)
C3 S1 C3A 1.1(5)
O6 S2 O5 112.54(13)
O6 S2 O4 113.01(13)
O5 S2 O4 111.26(13)
O6 S2 C21 106.88(13)
O5 S2 C21 106.77(13)
O4 S2 C21 105.85(13)
C1 N3 C2 123.8(2)
C12A N6 C12 11.6(4)
C12A N6 C15 128.5(4)
C12 N6 C15 116.9(2)
C12A N6 C17 114.8(4)
C12 N6 C17 126.1(2)
C15 N6 C17 116.04(19)
N5 N4 C6 111.0(8)
N4 N5 C9 113.4(8)
C19 N9 C20 124.6(3)
N11 N10 C24 111.0(3)
N10 N11 C27 113.1(3)
C30 N12 C33 122.0(2)
C30 N12 C35 121.5(2)
C33 N12 C35 115.9(2)
N1 C1 N3 121.0(3)
N1 C1 N2 120.2(3)
N3 C1 N2 118.8(3)
C4 C3 C8 120.0
C4 C3 S1 122.6(4)
C8 C3 S1 117.4(4)
C5 C4 C3 120.0
C4 C5 C6 120.0
C7 C6 C5 120.0
C7 C6 N4 114.7(5)
C5 C6 N4 125.2(5)
C6 C7 C8 120.0
C7 C8 C3 120.0
C10 C9 C14 120.0
C10 C9 N5 113.2(4)
C14 C9 N5 126.5(4)
C11 C10 C9 120.0
C10 C11 C12 120.0
C11 C12 C13 120.0
C11 C12 N6 120.46(12)
C13 C12 N6 119.36(12)
C14 C13 C12 120.0
C13 C14 C9 120.0
N6 C15 C16 114.3(2)
N6 C17 C18 113.2(2)
N7 C19 N9 120.7(3)
N7 C19 N8 120.1(3)
N9 C19 N8 119.2(3)
C22 C21 C26 120.9(3)
C22 C21 S2 119.9(2)
C26 C21 S2 119.2(2)
C21 C22 C23 119.8(3)
C24 C23 C22 120.0(3)
C23 C24 C25 120.3(3)
C23 C24 N10 114.8(3)
C25 C24 N10 124.9(3)
C26 C25 C24 119.8(3)
C25 C26 C21 119.1(3)
C32 C27 C28 119.0(3)
C32 C27 N11 115.1(3)
C28 C27 N11 125.9(3)
C29 C28 C27 120.4(3)
C28 C29 C30 120.9(3)
N12 C30 C29 121.9(3)
N12 C30 C31 121.3(3)
C29 C30 C31 116.8(3)
C32 C31 C30 121.3(3)
C27 C32 C31 121.4(3)
N12 C33 C34 113.7(3)
N12 C35 C36 113.9(3)
N5A N4A C6A 114.9(12)
N4A N5A C9A 114.5(9)
C4A C3A C8A 120.0
C4A C3A S1 113.7(5)
C8A C3A S1 126.2(5)
C5A C4A C3A 120.0
C4A C5A C6A 120.0
C5A C6A C7A 120.0
C5A C6A N4A 115.7(9)
C7A C6A N4A 124.2(9)
C8A C7A C6A 120.0
C7A C8A C3A 120.0
C10A C9A C14A 120.0
C10A C9A N5A 123.1(6)
C14A C9A N5A 116.8(6)
C9A C10A C11A 120.0
C12A C11A C10A 120.0
N6 C12A C11A 117.1(5)
N6 C12A C13A 122.9(5)
C11A C12A C13A 120.0
C14A C13A C12A 120.0
C13A C14A C9A 120.0

loop_
_geom_bond_atom_site_label_1
_geom_bond_atom_site_label_2
_geom_bond_distance
S1 O2 1.447(2)
S1 O1 1.462(2)
S1 O3 1.470(2)
S1 C3 1.732(5)
S1 C3A 1.798(7)
S2 O6 1.454(2)
S2 O5 1.461(2)
S2 O4 1.462(2)
S2 C21 1.772(3)
O7 C37 1.401(5)
O8 C38 1.420(4)
N1 C1 1.318(4)
N2 C1 1.336(4)
N3 C1 1.331(3)
N3 C2 1.448(3)
N6 C12A 1.387(6)
N6 C12 1.415(3)
N6 C15 1.458(3)
N6 C17 1.468(3)
N7 C19 1.326(3)
N4 N5 1.242(10)
N4 C6 1.465(8)
N5 C9 1.441(7)
N8 C19 1.330(4)
N9 C19 1.330(4)
N9 C20 1.445(4)
N10 N11 1.243(4)
N10 C24 1.447(4)
N11 C27 1.452(4)
N12 C30 1.371(4)
N12 C33 1.460(4)
N12 C35 1.461(4)
C3 C4 1.3900
C3 C8 1.3900
C4 C5 1.3900
C5 C6 1.3900
C6 C7 1.3900
C7 C8 1.3900
C9 C10 1.3900
C9 C14 1.3900
C10 C11 1.3900
C11 C12 1.3900
C12 C13 1.3900
C13 C14 1.3900
C15 C16 1.520(4)
C17 C18 1.512(4)
C21 C22 1.384(4)
C21 C26 1.397(4)
C22 C23 1.386(4)
C23 C24 1.379(4)
C24 C25 1.406(4)
C25 C26 1.385(4)
C27 C32 1.368(4)
C27 C28 1.398(4)
C28 C29 1.392(4)
C29 C30 1.409(4)
C30 C31 1.416(4)
C31 C32 1.373(4)
C33 C34 1.505(5)
C35 C36 1.523(5)
N4A N5A 1.299(13)
N4A C6A 1.394(11)
N5A C9A 1.425(9)
C3A C4A 1.3900
C3A C8A 1.3900
C4A C5A 1.3900
C5A C6A 1.3900
C6A C7A 1.3900
C7A C8A 1.3900
C9A C10A 1.3900
C9A C14A 1.3900
C10A C11A 1.3900
C11A C12A 1.3900
C12A C13A 1.3900
C13A C14A 1.3900
